data_7711376
loop_
_publ_author_name
'Bresciani, Giulio'
'Boni, Serena'
'Zacchini, Stefano'
'Pampaloni, Guido'
'Bortoluzzi, Marco'
'Marchetti, Fabio'

_publ_section_title
;
 Alkyne--alkenyl coupling at a diruthenium complex
;
_journal_name_full 'Dalton Transactions'
_journal_paper_doi 10.1039/D2DT02866B
_journal_year 2022
_chemical_formula_sum 'C40 H31 B F4 O2 Ru2'
_chemical_formula_weight 832.60
_space_group_crystal_system monoclinic
_space_group_IT_number 15
_space_group_name_Hall '-C 2yc'
_space_group_name_H-M_alt 'C 1 2/c 1'
_atom_sites_solution_hydrogens geom
_audit_creation_method SHELXL-2014/7
_audit_update_record
;
2022-07-06 deposited with the CCDC.	2022-09-27 downloaded from the CCDC.
;
_cell_angle_alpha 90
_cell_angle_beta 124.7910(10)
_cell_angle_gamma 90
_cell_formula_units_Z 8
_cell_length_a 27.3698(8)
_cell_length_b 18.0419(5)
_cell_length_c 16.5162(5)
_cell_measurement_reflns_used 9912
_cell_measurement_temperature 100(2)
_cell_measurement_theta_max 32.6265
_cell_measurement_theta_min 2.4295
_cell_volume 6697.8(3)
_computing_cell_refinement 'APEX3 (Bruker AXS, 2015)'
_computing_data_collection 'APEX3 (Bruker AXS, 2015)'
_computing_data_reduction 'SAINT (Bruker AXS, 2015)'
_computing_molecular_graphics 'ORTEPIII (Johnson, 1996)'
_computing_publication_material 'XCIF 2014/2 (Bruker AXS, 2014)'
_computing_structure_refinement 'SHELXL-2014/7 (Sheldrick, 2014)'
_computing_structure_solution 'SHELXT (Sheldrick, 2015)'
_diffrn_ambient_temperature 100(2)
_diffrn_measured_fraction_theta_full 1.000
_diffrn_measured_fraction_theta_max 1.000
_diffrn_measurement_device_type 'PHOTONII area detector'
_diffrn_measurement_method 'phi and omega scans'
_diffrn_radiation_type MoK\a
_diffrn_radiation_wavelength 0.71073
_diffrn_reflns_av_R_equivalents 0.0538
_diffrn_reflns_av_unetI/netI 0.0313
_diffrn_reflns_Laue_measured_fraction_full 1.000
_diffrn_reflns_Laue_measured_fraction_max 1.000
_diffrn_reflns_limit_h_max 34
_diffrn_reflns_limit_h_min -34
_diffrn_reflns_limit_k_max 23
_diffrn_reflns_limit_k_min -23
_diffrn_reflns_limit_l_max 21
_diffrn_reflns_limit_l_min -21
_diffrn_reflns_number 50921
_diffrn_reflns_point_group_measured_fraction_full 1.000
_diffrn_reflns_point_group_measured_fraction_max 1.000
_diffrn_reflns_theta_full 25.242
_diffrn_reflns_theta_max 26.999
_diffrn_reflns_theta_min 1.672
_diffrn_source 'fine-focus sealed tube'
_exptl_absorpt_coefficient_mu 0.960
_exptl_absorpt_correction_T_max 0.3393
_exptl_absorpt_correction_T_min 0.2690
_exptl_absorpt_correction_type empirical
_exptl_absorpt_process_details
; 
 Data were corrected for Lorentz polarization and absorption
 effects (empirical absorption correction SADABS).
 R(int) =  0.1704 (selected reflections only, before parameter refinement)
 R(int) =  0.0636 (selected reflections only, after parameter refinement)
;
_exptl_crystal_colour orange
_exptl_crystal_density_diffrn 1.651
_exptl_crystal_description prism
_exptl_crystal_F_000 3328
_exptl_crystal_size_max 0.180
_exptl_crystal_size_mid 0.140
_exptl_crystal_size_min 0.130
_refine_diff_density_max 1.545
_refine_diff_density_min -0.484
_refine_diff_density_rms 0.108
_refine_ls_extinction_method none
_refine_ls_goodness_of_fit_ref 1.061
_refine_ls_hydrogen_treatment constr
_refine_ls_matrix_type full
_refine_ls_number_parameters 442
_refine_ls_number_reflns 7307
_refine_ls_number_restraints 0
_refine_ls_restrained_S_all 1.061
_refine_ls_R_factor_all 0.0422
_refine_ls_R_factor_gt 0.0345
_refine_ls_shift/su_max 0.001
_refine_ls_shift/su_mean 0.000
_refine_ls_structure_factor_coef Fsqd
_refine_ls_weighting_details 'w=1/[\s^2^(Fo^2^)+(0.0463P)^2^+17.4780P] where P=(Fo^2^+2Fc^2^)/3'
_refine_ls_weighting_scheme calc
_refine_ls_wR_factor_gt 0.0854
_refine_ls_wR_factor_ref 0.0901
_reflns_Friedel_coverage 0.000
_reflns_number_gt 6372
_reflns_number_total 7307
_reflns_threshold_expression 'I > 2\s(I)'
_cod_data_source_file d2dt02866b3.cif
_cod_data_source_block 6
_cod_original_sg_symbol_H-M 'C 2/c'
_cod_database_code 7711376
_shelx_shelxl_version_number 2014/7
_shelx_space_group_comment
;
The symmetry employed for this shelxl refinement is uniquely defined
by the following loop, which should always be used as a source of
symmetry information in preference to the above space-group names.
They are only intended as comments.
;
_shelx_estimated_absorpt_t_min 0.846
_shelx_estimated_absorpt_t_max 0.885

loop_
_space_group_symop_operation_xyz
'x, y, z'
'-x, y, -z+1/2'
'x+1/2, y+1/2, z'
'-x+1/2, y+1/2, -z+1/2'
'-x, -y, -z'
'x, -y, z-1/2'
'-x+1/2, -y+1/2, -z'
'x+1/2, -y+1/2, z-1/2'

loop_
_atom_site_label
_atom_site_type_symbol
_atom_site_fract_x
_atom_site_fract_y
_atom_site_fract_z
_atom_site_U_iso_or_equiv
_atom_site_adp_type
_atom_site_occupancy
_atom_site_site_symmetry_order
_atom_site_calc_flag
_atom_site_refinement_flags_posn
_atom_site_refinement_flags_adp
_atom_site_refinement_flags_occupancy
_atom_site_disorder_assembly
_atom_site_disorder_group
Ru1 Ru 0.34852(2) 0.22355(2) 0.26416(2) 0.01434(7) Uani 1 1 d . . . . .
Ru2 Ru 0.33804(2) 0.37091(2) 0.29907(2) 0.01378(7) Uani 1 1 d . . . . .
O1 O 0.24776(11) 0.13823(13) 0.2449(2) 0.0341(6) Uani 1 1 d . . . . .
O2 O 0.26716(10) 0.31570(12) 0.08410(16) 0.0218(5) Uani 1 1 d . . . . .
C1 C 0.28352(14) 0.17451(17) 0.2505(2) 0.0205(6) Uani 1 1 d . . . . .
C2 C 0.29845(14) 0.30064(17) 0.1670(2) 0.0182(6) Uani 1 1 d . . . . .
C3 C 0.36464(13) 0.27388(16) 0.3921(2) 0.0155(6) Uani 1 1 d . . . . .
C4 C 0.33025(13) 0.31703(17) 0.4149(2) 0.0167(6) Uani 1 1 d . . . . .
C5 C 0.27558(14) 0.35650(17) 0.3435(2) 0.0172(6) Uani 1 1 d . . . . .
C6 C 0.24302(13) 0.34034(17) 0.2412(2) 0.0172(6) Uani 1 1 d . . . . .
H6 H 0.2364 0.2858 0.2292 0.021 Uiso 1 1 calc R U . . .
C7 C 0.42077(13) 0.24396(16) 0.4804(2) 0.0139(6) Uani 1 1 d . . . . .
C8 C 0.41688(14) 0.18364(18) 0.5294(2) 0.0199(6) Uani 1 1 d . . . . .
H8 H 0.3788 0.1650 0.5080 0.024 Uiso 1 1 calc R U . . .
C9 C 0.46756(16) 0.1503(2) 0.6090(3) 0.0277(8) Uani 1 1 d . . . . .
H9 H 0.4640 0.1091 0.6411 0.033 Uiso 1 1 calc R U . . .
C10 C 0.52365(15) 0.1775(2) 0.6416(3) 0.0299(8) Uani 1 1 d . . . . .
H10 H 0.5585 0.1546 0.6954 0.036 Uiso 1 1 calc R U . . .
C11 C 0.52811(15) 0.2375(2) 0.5950(3) 0.0252(7) Uani 1 1 d . . . . .
H11 H 0.5663 0.2563 0.6175 0.030 Uiso 1 1 calc R U . . .
C12 C 0.47761(14) 0.27129(18) 0.5157(2) 0.0200(6) Uani 1 1 d . . . . .
H12 H 0.4816 0.3132 0.4851 0.024 Uiso 1 1 calc R U . . .
C13 C 0.35422(14) 0.33290(17) 0.5212(2) 0.0180(6) Uani 1 1 d . . . . .
C14 C 0.32543(17) 0.29853(19) 0.5583(3) 0.0269(7) Uani 1 1 d . . . . .
H14 H 0.2943 0.2642 0.5185 0.032 Uiso 1 1 calc R U . . .
C15 C 0.34189(19) 0.3141(2) 0.6535(3) 0.0337(9) Uani 1 1 d . . . . .
H15 H 0.3218 0.2905 0.6780 0.040 Uiso 1 1 calc R U . . .
C16 C 0.38680(19) 0.3633(2) 0.7116(3) 0.0338(9) Uani 1 1 d . . . . .
H16 H 0.3978 0.3740 0.7763 0.041 Uiso 1 1 calc R U . . .
C17 C 0.41625(17) 0.3974(2) 0.6755(3) 0.0318(8) Uani 1 1 d . . . . .
H17 H 0.4474 0.4317 0.7154 0.038 Uiso 1 1 calc R U . . .
C18 C 0.40020(15) 0.3814(2) 0.5811(3) 0.0254(7) Uani 1 1 d . . . . .
H18 H 0.4211 0.4040 0.5574 0.030 Uiso 1 1 calc R U . . .
C19 C 0.25075(13) 0.41032(17) 0.3804(2) 0.0173(6) Uani 1 1 d . . . . .
C20 C 0.19552(14) 0.39133(17) 0.3618(2) 0.0204(6) Uani 1 1 d . . . . .
H20 H 0.1753 0.3482 0.3243 0.024 Uiso 1 1 calc R U . . .
C21 C 0.17035(15) 0.43487(19) 0.3976(3) 0.0241(7) Uani 1 1 d . . . . .
H21 H 0.1337 0.4206 0.3869 0.029 Uiso 1 1 calc R U . . .
C22 C 0.19839(15) 0.49950(19) 0.4491(2) 0.0228(7) Uani 1 1 d . . . . .
H22 H 0.1811 0.5294 0.4738 0.027 Uiso 1 1 calc R U . . .
C23 C 0.25189(14) 0.52004(18) 0.4643(2) 0.0213(7) Uani 1 1 d . . . . .
H23 H 0.2703 0.5653 0.4969 0.026 Uiso 1 1 calc R U . . .
C24 C 0.27843(14) 0.47499(17) 0.4323(2) 0.0188(6) Uani 1 1 d . . . . .
H24 H 0.3160 0.4884 0.4459 0.023 Uiso 1 1 calc R U . . .
C25 C 0.19076(14) 0.38256(18) 0.1621(2) 0.0184(6) Uani 1 1 d . . . . .
C26 C 0.14623(14) 0.34260(19) 0.0802(3) 0.0229(7) Uani 1 1 d . . . . .
H26 H 0.1510 0.2908 0.0766 0.027 Uiso 1 1 calc R U . . .
C27 C 0.09512(15) 0.3776(2) 0.0038(3) 0.0287(8) Uani 1 1 d . . . . .
H27 H 0.0652 0.3498 -0.0514 0.034 Uiso 1 1 calc R U . . .
C28 C 0.08775(16) 0.4530(2) 0.0083(3) 0.0296(8) Uani 1 1 d . . . . .
H28 H 0.0523 0.4767 -0.0428 0.036 Uiso 1 1 calc R U . . .
C29 C 0.13240(16) 0.4939(2) 0.0878(3) 0.0258(7) Uani 1 1 d . . . . .
H29 H 0.1280 0.5460 0.0899 0.031 Uiso 1 1 calc R U . . .
C30 C 0.18351(14) 0.45884(18) 0.1642(2) 0.0210(7) Uani 1 1 d . . . . .
H30 H 0.2138 0.4872 0.2184 0.025 Uiso 1 1 calc R U . . .
C101 C 0.37977(15) 0.11555(18) 0.2435(2) 0.0212(7) Uani 1 1 d . . . . .
H101 H 0.3624 0.0659 0.2398 0.025 Uiso 1 1 calc R U . . .
C102 C 0.36298(15) 0.16169(18) 0.1618(2) 0.0222(7) Uani 1 1 d . . . . .
H102 H 0.3321 0.1503 0.0908 0.027 Uiso 1 1 calc R U . . .
C103 C 0.40189(16) 0.22346(19) 0.1986(3) 0.0249(7) Uani 1 1 d . . . . .
H103 H 0.4025 0.2640 0.1579 0.030 Uiso 1 1 calc R U . . .
C104 C 0.44308(15) 0.21485(18) 0.3023(3) 0.0235(7) Uani 1 1 d . . . . .
H104 H 0.4770 0.2487 0.3472 0.028 Uiso 1 1 calc R U . . .
C105 C 0.42949(15) 0.14797(18) 0.3298(3) 0.0220(7) Uani 1 1 d . . . . .
H105 H 0.4523 0.1259 0.3974 0.026 Uiso 1 1 calc R U . . .
C201 C 0.32674(15) 0.47323(17) 0.2159(2) 0.0209(7) Uani 1 1 d . . . . .
H201 H 0.2888 0.4913 0.1553 0.025 Uiso 1 1 calc R U . . .
C202 C 0.36970(15) 0.42767(17) 0.2183(3) 0.0213(7) Uani 1 1 d . . . . .
H202 H 0.3670 0.4077 0.1594 0.026 Uiso 1 1 calc R U . . .
C203 C 0.41884(15) 0.41908(18) 0.3178(3) 0.0244(7) Uani 1 1 d . . . . .
H203 H 0.4567 0.3922 0.3414 0.029 Uiso 1 1 calc R U . . .
C204 C 0.40620(15) 0.45996(18) 0.3767(3) 0.0248(7) Uani 1 1 d . . . . .
H204 H 0.4336 0.4666 0.4497 0.030 Uiso 1 1 calc R U . . .
C205 C 0.34906(15) 0.49271(17) 0.3139(2) 0.0218(7) Uani 1 1 d . . . . .
H205 H 0.3296 0.5270 0.3351 0.026 Uiso 1 1 calc R U . . .
B1 B 0.5951(2) 0.3703(2) 0.4783(3) 0.0294(9) Uani 1 1 d . . . . .
F1 F 0.55001(10) 0.32481(15) 0.4080(2) 0.0501(7) Uani 1 1 d . . . . .
F2 F 0.58177(14) 0.44361(15) 0.4522(2) 0.0643(8) Uani 1 1 d . . . . .
F3 F 0.60642(16) 0.35771(16) 0.5694(2) 0.0652(9) Uani 1 1 d . . . . .
F4 F 0.64580(11) 0.35316(16) 0.4822(2) 0.0524(7) Uani 1 1 d . . . . .

loop_
_atom_site_aniso_label
_atom_site_aniso_U_11
_atom_site_aniso_U_22
_atom_site_aniso_U_33
_atom_site_aniso_U_23
_atom_site_aniso_U_13
_atom_site_aniso_U_12
Ru1 0.01458(13) 0.01379(12) 0.01555(13) -0.00162(9) 0.00914(10) -0.00175(9)
Ru2 0.01455(13) 0.01328(12) 0.01578(13) -0.00110(9) 0.01000(10) -0.00199(9)
O1 0.0271(14) 0.0219(12) 0.0565(18) 0.0022(12) 0.0258(14) -0.0044(10)
O2 0.0220(12) 0.0231(11) 0.0179(12) -0.0002(9) 0.0100(10) -0.0009(9)
C1 0.0219(16) 0.0163(14) 0.0240(17) -0.0019(13) 0.0136(14) 0.0009(13)
C2 0.0176(15) 0.0161(14) 0.0254(18) -0.0002(13) 0.0150(14) -0.0004(12)
C3 0.0169(14) 0.0160(14) 0.0151(14) -0.0016(11) 0.0100(13) -0.0049(11)
C4 0.0149(14) 0.0172(14) 0.0201(16) 0.0012(12) 0.0112(13) -0.0023(12)
C5 0.0159(15) 0.0169(14) 0.0208(16) 0.0012(12) 0.0116(13) -0.0027(12)
C6 0.0142(14) 0.0164(14) 0.0216(16) 0.0013(12) 0.0107(13) 0.0002(11)
C7 0.0166(14) 0.0153(13) 0.0142(14) -0.0027(11) 0.0114(12) 0.0001(11)
C8 0.0176(15) 0.0237(16) 0.0196(16) 0.0007(13) 0.0114(14) -0.0003(12)
C9 0.0251(18) 0.0316(18) 0.0255(18) 0.0084(15) 0.0140(16) 0.0016(15)
C10 0.0170(16) 0.041(2) 0.0221(18) 0.0056(15) 0.0057(15) 0.0022(15)
C11 0.0175(16) 0.0353(19) 0.0226(17) -0.0057(14) 0.0113(14) -0.0047(14)
C12 0.0197(16) 0.0213(15) 0.0218(16) -0.0023(12) 0.0136(14) -0.0011(12)
C13 0.0196(15) 0.0190(15) 0.0186(16) 0.0037(12) 0.0128(14) 0.0063(12)
C14 0.034(2) 0.0254(17) 0.0287(19) 0.0010(14) 0.0221(17) -0.0003(15)
C15 0.056(3) 0.0278(18) 0.038(2) 0.0092(16) 0.039(2) 0.0104(18)
C16 0.049(2) 0.034(2) 0.0218(18) 0.0065(15) 0.0219(18) 0.0211(18)
C17 0.0267(19) 0.038(2) 0.0240(18) -0.0068(16) 0.0105(16) 0.0055(16)
C18 0.0215(17) 0.0327(18) 0.0225(17) -0.0029(14) 0.0129(15) 0.0011(14)
C19 0.0162(15) 0.0205(15) 0.0177(15) 0.0046(12) 0.0112(13) 0.0020(12)
C20 0.0205(16) 0.0181(14) 0.0261(17) 0.0025(13) 0.0153(14) -0.0008(12)
C21 0.0180(16) 0.0311(18) 0.0284(18) 0.0119(14) 0.0162(15) 0.0049(13)
C22 0.0270(18) 0.0284(17) 0.0217(16) 0.0087(13) 0.0190(15) 0.0127(14)
C23 0.0226(16) 0.0226(16) 0.0153(15) 0.0029(12) 0.0089(14) 0.0047(13)
C24 0.0162(15) 0.0248(16) 0.0156(15) 0.0013(12) 0.0092(13) -0.0011(12)
C25 0.0155(15) 0.0245(16) 0.0184(16) 0.0012(12) 0.0116(13) 0.0010(12)
C26 0.0182(16) 0.0250(16) 0.0264(18) -0.0021(14) 0.0134(15) -0.0021(13)
C27 0.0149(16) 0.044(2) 0.0223(18) -0.0022(15) 0.0078(14) -0.0048(15)
C28 0.0203(17) 0.043(2) 0.0260(18) 0.0109(16) 0.0135(15) 0.0106(15)
C29 0.0291(18) 0.0297(18) 0.0262(18) 0.0066(14) 0.0203(16) 0.0097(14)
C30 0.0221(16) 0.0252(16) 0.0185(16) -0.0002(13) 0.0133(14) 0.0019(13)
C101 0.0219(16) 0.0189(15) 0.0242(17) -0.0025(13) 0.0139(14) 0.0029(12)
C102 0.0274(17) 0.0232(16) 0.0198(16) -0.0029(13) 0.0157(15) 0.0017(13)
C103 0.0298(18) 0.0249(16) 0.0329(19) 0.0018(14) 0.0255(17) 0.0041(14)
C104 0.0201(16) 0.0222(16) 0.0344(19) -0.0061(14) 0.0192(16) -0.0014(13)
C105 0.0204(16) 0.0246(16) 0.0223(17) -0.0002(13) 0.0129(14) 0.0059(13)
C201 0.0245(16) 0.0170(15) 0.0241(17) 0.0043(13) 0.0157(15) -0.0007(13)
C202 0.0261(17) 0.0191(15) 0.0274(17) -0.0008(13) 0.0204(15) -0.0059(13)
C203 0.0184(16) 0.0200(15) 0.038(2) 0.0014(14) 0.0178(15) -0.0062(13)
C204 0.0266(18) 0.0216(16) 0.0241(17) -0.0021(13) 0.0131(15) -0.0107(14)
C205 0.0307(18) 0.0117(14) 0.0297(18) -0.0010(12) 0.0212(16) -0.0040(12)
B1 0.033(2) 0.033(2) 0.032(2) -0.0140(17) 0.024(2) -0.0147(17)
F1 0.0329(13) 0.0579(16) 0.0640(17) -0.0398(14) 0.0302(13) -0.0237(12)
F2 0.082(2) 0.0370(14) 0.0597(18) -0.0096(13) 0.0320(17) -0.0016(14)
F3 0.112(3) 0.0590(17) 0.0577(18) -0.0256(14) 0.0682(19) -0.0437(17)
F4 0.0328(13) 0.0753(18) 0.0566(17) -0.0140(14) 0.0299(13) -0.0161(13)

loop_
_atom_type_symbol
_atom_type_description
_atom_type_scat_dispersion_real
_atom_type_scat_dispersion_imag
_atom_type_scat_source
C C 0.0033 0.0016 'International Tables Vol C Tables 4.2.6.8 and 6.1.1.4'
H H 0.0000 0.0000 'International Tables Vol C Tables 4.2.6.8 and 6.1.1.4'
B B 0.0013 0.0007 'International Tables Vol C Tables 4.2.6.8 and 6.1.1.4'
F F 0.0171 0.0103 'International Tables Vol C Tables 4.2.6.8 and 6.1.1.4'
Ru Ru -1.2594 0.8363 'International Tables Vol C Tables 4.2.6.8 and 6.1.1.4'
O O 0.0106 0.0060 'International Tables Vol C Tables 4.2.6.8 and 6.1.1.4'

loop_
_geom_angle_atom_site_label_1
_geom_angle_atom_site_label_2
_geom_angle_atom_site_label_3
_geom_angle
_geom_angle_site_symmetry_1
_geom_angle_site_symmetry_3
_geom_angle_publ_flag
C1 Ru1 C2 93.66(13) . . ?
C1 Ru1 C3 88.01(13) . . ?
C2 Ru1 C3 99.40(12) . . ?
C1 Ru1 C101 89.41(13) . . ?
C2 Ru1 C101 129.92(13) . . ?
C3 Ru1 C101 130.68(12) . . ?
C1 Ru1 C102 103.73(13) . . ?
C2 Ru1 C102 94.44(12) . . ?
C3 Ru1 C102 161.26(12) . . ?
C101 Ru1 C102 37.05(12) . . ?
C1 Ru1 C103 140.12(13) . . ?
C2 Ru1 C103 87.12(12) . . ?
C3 Ru1 C103 131.24(12) . . ?
C101 Ru1 C103 61.14(12) . . ?
C102 Ru1 C103 36.67(12) . . ?
C1 Ru1 C105 111.80(13) . . ?
C2 Ru1 C105 147.70(12) . . ?
C3 Ru1 C105 100.98(12) . . ?
C101 Ru1 C105 36.62(12) . . ?
C102 Ru1 C105 61.27(12) . . ?
C103 Ru1 C105 60.62(12) . . ?
C1 Ru1 C104 147.39(13) . . ?
C2 Ru1 C104 115.08(12) . . ?
C3 Ru1 C104 101.33(12) . . ?
C101 Ru1 C104 60.74(12) . . ?
C102 Ru1 C104 61.06(12) . . ?
C103 Ru1 C104 36.42(13) . . ?
C105 Ru1 C104 35.96(12) . . ?
C1 Ru1 Ru2 105.85(9) . . ?
C2 Ru1 Ru2 52.05(9) . . ?
C3 Ru1 Ru2 50.47(8) . . ?
C101 Ru1 Ru2 164.67(9) . . ?
C102 Ru1 Ru2 135.95(9) . . ?
C103 Ru1 Ru2 105.80(9) . . ?
C105 Ru1 Ru2 131.50(9) . . ?
C104 Ru1 Ru2 104.07(8) . . ?
C3 Ru2 C2 90.78(11) . . ?
C3 Ru2 C205 139.08(12) . . ?
C2 Ru2 C205 129.87(12) . . ?
C3 Ru2 C202 135.54(12) . . ?
C2 Ru2 C202 79.04(12) . . ?
C205 Ru2 C202 62.09(12) . . ?
C3 Ru2 C201 170.53(12) . . ?
C2 Ru2 C201 92.86(12) . . ?
C205 Ru2 C201 37.16(12) . . ?
C202 Ru2 C201 37.30(12) . . ?
C3 Ru2 C5 71.46(11) . . ?
C2 Ru2 C5 102.88(11) . . ?
C205 Ru2 C5 99.26(12) . . ?
C202 Ru2 C5 152.97(12) . . ?
C201 Ru2 C5 116.10(11) . . ?
C3 Ru2 C203 108.18(12) . . ?
C2 Ru2 C203 104.52(12) . . ?
C205 Ru2 C203 62.32(12) . . ?
C202 Ru2 C203 37.24(13) . . ?
C201 Ru2 C203 62.42(12) . . ?
C5 Ru2 C203 152.59(12) . . ?
C3 Ru2 C204 110.03(12) . . ?
C2 Ru2 C204 139.64(12) . . ?
C205 Ru2 C204 37.30(13) . . ?
C202 Ru2 C204 61.73(12) . . ?
C201 Ru2 C204 62.04(12) . . ?
C5 Ru2 C204 116.24(12) . . ?
C203 Ru2 C204 36.93(13) . . ?
C3 Ru2 C4 37.56(11) . . ?
C2 Ru2 C4 111.10(11) . . ?
C205 Ru2 C4 113.94(11) . . ?
C202 Ru2 C4 165.23(12) . . ?
C201 Ru2 C4 146.69(11) . . ?
C5 Ru2 C4 37.87(11) . . ?
C203 Ru2 C4 128.00(12) . . ?
C204 Ru2 C4 105.97(12) . . ?
C3 Ru2 C6 86.73(11) . . ?
C2 Ru2 C6 69.16(11) . . ?
C205 Ru2 C6 109.83(12) . . ?
C202 Ru2 C6 127.41(12) . . ?
C201 Ru2 C6 102.74(11) . . ?
C5 Ru2 C6 36.83(11) . . ?
C203 Ru2 C6 164.19(12) . . ?
C204 Ru2 C6 143.06(12) . . ?
C4 Ru2 C6 67.25(11) . . ?
C3 Ru2 Ru1 48.56(8) . . ?
C2 Ru2 Ru1 44.89(8) . . ?
C205 Ru2 Ru1 162.30(9) . . ?
C202 Ru2 Ru1 101.31(8) . . ?
C201 Ru2 Ru1 131.70(9) . . ?
C5 Ru2 Ru1 98.44(8) . . ?
C203 Ru2 Ru1 101.00(9) . . ?
C204 Ru2 Ru1 131.23(9) . . ?
C4 Ru2 Ru1 80.47(8) . . ?
C6 Ru2 Ru1 84.77(8) . . ?
O1 C1 Ru1 172.7(3) . . ?
O2 C2 Ru1 146.0(3) . . ?
O2 C2 Ru2 130.5(2) . . ?
Ru1 C2 Ru2 83.06(12) . . ?
C4 C3 C7 114.0(3) . . ?
C4 C3 Ru1 135.1(2) . . ?
C7 C3 Ru1 109.57(19) . . ?
C4 C3 Ru2 74.95(17) . . ?
C7 C3 Ru2 136.8(2) . . ?
Ru1 C3 Ru2 80.97(10) . . ?
C3 C4 C5 125.5(3) . . ?
C3 C4 C13 119.7(3) . . ?
C5 C4 C13 114.3(3) . . ?
C3 C4 Ru2 67.49(16) . . ?
C5 C4 Ru2 69.81(17) . . ?
C13 C4 Ru2 135.6(2) . . ?
C6 C5 C4 121.3(3) . . ?
C6 C5 C19 119.6(3) . . ?
C4 C5 C19 118.8(3) . . ?
C6 C5 Ru2 73.14(17) . . ?
C4 C5 Ru2 72.32(17) . . ?
C19 C5 Ru2 132.0(2) . . ?
C5 C6 C25 125.2(3) . . ?
C5 C6 Ru2 70.03(17) . . ?
C25 C6 Ru2 123.0(2) . . ?
C5 C6 H6 110.9 . . ?
C25 C6 H6 110.9 . . ?
Ru2 C6 H6 110.9 . . ?
C8 C7 C12 117.8(3) . . ?
C8 C7 C3 118.2(3) . . ?
C12 C7 C3 124.0(3) . . ?
C9 C8 C7 121.3(3) . . ?
C9 C8 H8 119.3 . . ?
C7 C8 H8 119.3 . . ?
C8 C9 C10 119.9(3) . . ?
C8 C9 H9 120.1 . . ?
C10 C9 H9 120.1 . . ?
C11 C10 C9 119.4(3) . . ?
C11 C10 H10 120.3 . . ?
C9 C10 H10 120.3 . . ?
C10 C11 C12 121.0(3) . . ?
C10 C11 H11 119.5 . . ?
C12 C11 H11 119.5 . . ?
C11 C12 C7 120.5(3) . . ?
C11 C12 H12 119.7 . . ?
C7 C12 H12 119.7 . . ?
C18 C13 C14 118.8(3) . . ?
C18 C13 C4 124.5(3) . . ?
C14 C13 C4 116.7(3) . . ?
C13 C14 C15 120.5(3) . . ?
C13 C14 H14 119.8 . . ?
C15 C14 H14 119.8 . . ?
C16 C15 C14 120.4(3) . . ?
C16 C15 H15 119.8 . . ?
C14 C15 H15 119.8 . . ?
C15 C16 C17 119.6(3) . . ?
C15 C16 H16 120.2 . . ?
C17 C16 H16 120.2 . . ?
C18 C17 C16 120.0(4) . . ?
C18 C17 H17 120.0 . . ?
C16 C17 H17 120.0 . . ?
C13 C18 C17 120.8(3) . . ?
C13 C18 H18 119.6 . . ?
C17 C18 H18 119.6 . . ?
C24 C19 C20 118.7(3) . . ?
C24 C19 C5 125.5(3) . . ?
C20 C19 C5 115.7(3) . . ?
C21 C20 C19 120.4(3) . . ?
C21 C20 H20 119.8 . . ?
C19 C20 H20 119.8 . . ?
C20 C21 C22 120.3(3) . . ?
C20 C21 H21 119.9 . . ?
C22 C21 H21 119.9 . . ?
C23 C22 C21 119.5(3) . . ?
C23 C22 H22 120.3 . . ?
C21 C22 H22 120.3 . . ?
C24 C23 C22 120.3(3) . . ?
C24 C23 H23 119.8 . . ?
C22 C23 H23 119.8 . . ?
C23 C24 C19 120.7(3) . . ?
C23 C24 H24 119.7 . . ?
C19 C24 H24 119.7 . . ?
C30 C25 C26 118.4(3) . . ?
C30 C25 C6 124.4(3) . . ?
C26 C25 C6 117.2(3) . . ?
C27 C26 C25 120.9(3) . . ?
C27 C26 H26 119.5 . . ?
C25 C26 H26 119.5 . . ?
C28 C27 C26 120.0(3) . . ?
C28 C27 H27 120.0 . . ?
C26 C27 H27 120.0 . . ?
C27 C28 C29 119.8(3) . . ?
C27 C28 H28 120.1 . . ?
C29 C28 H28 120.1 . . ?
C28 C29 C30 120.1(3) . . ?
C28 C29 H29 119.9 . . ?
C30 C29 H29 119.9 . . ?
C29 C30 C25 120.7(3) . . ?
C29 C30 H30 119.6 . . ?
C25 C30 H30 119.6 . . ?
C105 C101 C102 108.5(3) . . ?
C105 C101 Ru1 73.62(18) . . ?
C102 C101 Ru1 71.89(18) . . ?
C105 C101 H101 125.6 . . ?
C102 C101 H101 125.6 . . ?
Ru1 C101 H101 125.6 . . ?
C103 C102 C101 107.2(3) . . ?
C103 C102 Ru1 72.40(18) . . ?
C101 C102 Ru1 71.06(18) . . ?
C103 C102 H102 126.3 . . ?
C101 C102 H102 126.3 . . ?
Ru1 C102 H102 126.3 . . ?
C102 C103 C104 108.4(3) . . ?
C102 C103 Ru1 70.93(18) . . ?
C104 C103 Ru1 73.02(18) . . ?
C102 C103 H103 125.7 . . ?
C104 C103 H103 125.7 . . ?
Ru1 C103 H103 125.7 . . ?
C105 C104 C103 107.9(3) . . ?
C105 C104 Ru1 71.56(18) . . ?
C103 C104 Ru1 70.55(18) . . ?
C105 C104 H104 126.0 . . ?
C103 C104 H104 126.0 . . ?
Ru1 C104 H104 126.0 . . ?
C104 C105 C101 107.9(3) . . ?
C104 C105 Ru1 72.48(18) . . ?
C101 C105 Ru1 69.76(18) . . ?
C104 C105 H105 126.0 . . ?
C101 C105 H105 126.0 . . ?
Ru1 C105 H105 126.0 . . ?
C205 C201 C202 107.7(3) . . ?
C205 C201 Ru2 71.32(18) . . ?
C202 C201 Ru2 71.27(18) . . ?
C205 C201 H201 126.1 . . ?
C202 C201 H201 126.1 . . ?
Ru2 C201 H201 126.1 . . ?
C201 C202 C203 108.6(3) . . ?
C201 C202 Ru2 71.43(17) . . ?
C203 C202 Ru2 71.93(18) . . ?
C201 C202 H202 125.6 . . ?
C203 C202 H202 125.6 . . ?
Ru2 C202 H202 125.6 . . ?
C204 C203 C202 107.3(3) . . ?
C204 C203 Ru2 71.66(18) . . ?
C202 C203 Ru2 70.82(18) . . ?
C204 C203 H203 126.3 . . ?
C202 C203 H203 126.3 . . ?
Ru2 C203 H203 126.3 . . ?
C203 C204 C205 108.4(3) . . ?
C203 C204 Ru2 71.41(18) . . ?
C205 C204 Ru2 70.66(18) . . ?
C203 C204 H204 125.8 . . ?
C205 C204 H204 125.8 . . ?
Ru2 C204 H204 125.8 . . ?
C201 C205 C204 108.0(3) . . ?
C201 C205 Ru2 71.52(18) . . ?
C204 C205 Ru2 72.04(18) . . ?
C201 C205 H205 125.9 . . ?
C204 C205 H205 125.9 . . ?
Ru2 C205 H205 125.9 . . ?
F3 B1 F2 111.0(3) . . ?
F3 B1 F1 111.0(3) . . ?
F2 B1 F1 111.0(4) . . ?
F3 B1 F4 108.5(4) . . ?
F2 B1 F4 108.0(3) . . ?
F1 B1 F4 107.2(3) . . ?

loop_
_geom_bond_atom_site_label_1
_geom_bond_atom_site_label_2
_geom_bond_distance
_geom_bond_site_symmetry_2
_geom_bond_publ_flag
Ru1 C1 1.882(3) . ?
Ru1 C2 1.969(3) . ?
Ru1 C3 2.102(3) . ?
Ru1 C101 2.231(3) . ?
Ru1 C102 2.242(3) . ?
Ru1 C103 2.261(3) . ?
Ru1 C105 2.281(3) . ?
Ru1 C104 2.293(3) . ?
Ru1 Ru2 2.7698(3) . ?
Ru2 C3 2.163(3) . ?
Ru2 C2 2.200(3) . ?
Ru2 C205 2.213(3) . ?
Ru2 C202 2.213(3) . ?
Ru2 C201 2.215(3) . ?
Ru2 C5 2.227(3) . ?
Ru2 C203 2.228(3) . ?
Ru2 C204 2.231(3) . ?
Ru2 C4 2.261(3) . ?
Ru2 C6 2.268(3) . ?
O1 C1 1.136(4) . ?
O2 C2 1.159(4) . ?
C3 C4 1.427(4) . ?
C3 C7 1.490(4) . ?
C4 C5 1.457(4) . ?
C4 C13 1.511(4) . ?
C5 C6 1.421(4) . ?
C5 C19 1.500(4) . ?
C6 C25 1.483(4) . ?
C6 H6 1.0000 . ?
C7 C8 1.397(4) . ?
C7 C12 1.403(4) . ?
C8 C9 1.390(5) . ?
C8 H8 0.9500 . ?
C9 C10 1.394(5) . ?
C9 H9 0.9500 . ?
C10 C11 1.374(5) . ?
C10 H10 0.9500 . ?
C11 C12 1.390(5) . ?
C11 H11 0.9500 . ?
C12 H12 0.9500 . ?
C13 C18 1.381(5) . ?
C13 C14 1.390(4) . ?
C14 C15 1.394(5) . ?
C14 H14 0.9500 . ?
C15 C16 1.369(6) . ?
C15 H15 0.9500 . ?
C16 C17 1.391(6) . ?
C16 H16 0.9500 . ?
C17 C18 1.388(5) . ?
C17 H17 0.9500 . ?
C18 H18 0.9500 . ?
C19 C24 1.389(4) . ?
C19 C20 1.402(4) . ?
C20 C21 1.380(5) . ?
C20 H20 0.9500 . ?
C21 C22 1.388(5) . ?
C21 H21 0.9500 . ?
C22 C23 1.388(5) . ?
C22 H22 0.9500 . ?
C23 C24 1.380(4) . ?
C23 H23 0.9500 . ?
C24 H24 0.9500 . ?
C25 C30 1.394(4) . ?
C25 C26 1.398(5) . ?
C26 C27 1.390(5) . ?
C26 H26 0.9500 . ?
C27 C28 1.382(5) . ?
C27 H27 0.9500 . ?
C28 C29 1.390(5) . ?
C28 H28 0.9500 . ?
C29 C30 1.392(5) . ?
C29 H29 0.9500 . ?
C30 H30 0.9500 . ?
C101 C105 1.418(5) . ?
C101 C102 1.421(5) . ?
C101 H101 1.0000 . ?
C102 C103 1.417(5) . ?
C102 H102 1.0000 . ?
C103 C104 1.424(5) . ?
C103 H103 1.0000 . ?
C104 C105 1.412(5) . ?
C104 H104 1.0000 . ?
C105 H105 1.0000 . ?
C201 C205 1.411(5) . ?
C201 C202 1.416(5) . ?
C201 H201 1.0000 . ?
C202 C203 1.418(5) . ?
C202 H202 1.0000 . ?
C203 C204 1.412(5) . ?
C203 H203 1.0000 . ?
C204 C205 1.421(5) . ?
C204 H204 1.0000 . ?
C205 H205 1.0000 . ?
B1 F3 1.371(5) . ?
B1 F2 1.374(5) . ?
B1 F1 1.382(4) . ?
B1 F4 1.388(5) . ?
